data_4080520
loop_
_publ_author_name
'Ohmori, Yu'
'Ichinohe, Masaaki'
'Sekiguchi, Akira'
'Cowley, Michael J.'
'Huch, Volker'
'Scheschkewitz, David'

_publ_section_title
;
 Functionalized Cyclic Disilenes via Ring Expansion of Cyclotrisilenes
 with Isocyanides
;
_journal_issue 6
_journal_name_full Organometallics
_journal_page_first 1591
_journal_paper_doi 10.1021/om400054u
_journal_volume 32
_journal_year 2013
_chemical_formula_sum 'C65 H101 N Si3'
_chemical_formula_weight 980.74
_chemical_name_systematic
; 
 ? 
;
_space_group_IT_number 14
_symmetry_cell_setting monoclinic
_symmetry_space_group_name_Hall '-P 2yn'
_symmetry_space_group_name_H-M 'P 1 21/n 1'
_atom_sites_solution_hydrogens geom
_atom_sites_solution_primary direct
_atom_sites_solution_secondary difmap
_audit_creation_method SHELXL-97
_cell_angle_alpha 90.00
_cell_angle_beta 105.904(2)
_cell_angle_gamma 90.00
_cell_formula_units_Z 4
_cell_length_a 11.8268(5)
_cell_length_b 25.7252(10)
_cell_length_c 21.1322(8)
_cell_measurement_reflns_used 9461
_cell_measurement_temperature 112(2)
_cell_measurement_theta_max 29.11
_cell_measurement_theta_min 2.39
_cell_volume 6183.3(4)
_computing_cell_refinement 'Bruker SAINT'
_computing_data_collection 'Bruker APEX2'
_computing_data_reduction 'Bruker SAINT'
_computing_molecular_graphics 'Bruker SHELXTL'
_computing_publication_material 'Bruker SHELXTL'
_computing_structure_refinement 'SHELXL-97 (Sheldrick, 2008)'
_computing_structure_solution 'SHELXS-97 (Sheldrick, 2008)'
_diffrn_ambient_temperature 112(2)
_diffrn_measured_fraction_theta_full 0.993
_diffrn_measured_fraction_theta_max 0.993
_diffrn_measurement_device_type 'Bruker APEX-II CCD'
_diffrn_measurement_method '\f and \w scans'
_diffrn_radiation_monochromator graphite
_diffrn_radiation_source 'fine-focus sealed tube'
_diffrn_radiation_type MoK\a
_diffrn_radiation_wavelength 0.71073
_diffrn_reflns_av_R_equivalents 0.0389
_diffrn_reflns_av_sigmaI/netI 0.0468
_diffrn_reflns_limit_h_max 9
_diffrn_reflns_limit_h_min -16
_diffrn_reflns_limit_k_max 34
_diffrn_reflns_limit_k_min -35
_diffrn_reflns_limit_l_max 27
_diffrn_reflns_limit_l_min -28
_diffrn_reflns_number 60958
_diffrn_reflns_theta_full 29.16
_diffrn_reflns_theta_max 29.16
_diffrn_reflns_theta_min 1.28
_exptl_absorpt_coefficient_mu 0.114
_exptl_absorpt_correction_T_max 0.9587
_exptl_absorpt_correction_T_min 0.9440
_exptl_absorpt_correction_type multi-scan
_exptl_absorpt_process_details 'SADABS, BrukerAXS 2008'
_exptl_crystal_colour yellow
_exptl_crystal_density_diffrn 1.054
_exptl_crystal_density_method 'not measured'
_exptl_crystal_description block
_exptl_crystal_F_000 2160
_exptl_crystal_size_max 0.51
_exptl_crystal_size_mid 0.47
_exptl_crystal_size_min 0.37
_refine_diff_density_max 0.506
_refine_diff_density_min -0.499
_refine_diff_density_rms 0.053
_refine_ls_extinction_method none
_refine_ls_goodness_of_fit_ref 1.063
_refine_ls_hydrogen_treatment mixed
_refine_ls_matrix_type full
_refine_ls_number_parameters 660
_refine_ls_number_reflns 16561
_refine_ls_number_restraints 6
_refine_ls_restrained_S_all 1.063
_refine_ls_R_factor_all 0.0733
_refine_ls_R_factor_gt 0.0504
_refine_ls_shift/su_max 0.002
_refine_ls_shift/su_mean 0.000
_refine_ls_structure_factor_coef Fsqd
_refine_ls_weighting_details 'calc w=1/[\s^2^(Fo^2^)+(0.0387P)^2^+4.5602P] where P=(Fo^2^+2Fc^2^)/3'
_refine_ls_weighting_scheme calc
_refine_ls_wR_factor_gt 0.1144
_refine_ls_wR_factor_ref 0.1234
_reflns_number_gt 12549
_reflns_number_total 16561
_reflns_threshold_expression >2sigma(I)
_cod_data_source_file om400054u_si_006.cif
_cod_data_source_block Compound2a
_cod_depositor_comments
;
The following automatic conversions were performed:

'_symmetry_cell_setting' value 'Monoclinic' changed to 'monoclinic'
according to /home/saulius/struct/CIF-dictionaries/cif_core.dic
dictionary named 'cif_core.dic' version 2.4.2 from 2011-04-26.

Automatic conversion script
Id: cif_fix_values 1891 2012-01-12 08:04:46Z andrius 
;
_cod_original_sg_symbol_H-M P2(1)/n
_cod_database_code 4080520

loop_
_symmetry_equiv_pos_as_xyz
'x, y, z'
'-x+1/2, y+1/2, -z+1/2'
'-x, -y, -z'
'x-1/2, -y-1/2, z-1/2'

loop_
_atom_site_label
_atom_site_type_symbol
_atom_site_fract_x
_atom_site_fract_y
_atom_site_fract_z
_atom_site_U_iso_or_equiv
_atom_site_adp_type
_atom_site_occupancy
_atom_site_symmetry_multiplicity
_atom_site_calc_flag
_atom_site_refinement_flags
_atom_site_disorder_assembly
_atom_site_disorder_group
Si1 Si 0.07347(4) 0.843974(16) 0.84151(2) 0.01270(9) Uani 1 1 d . . .
Si2 Si 0.25299(4) 0.807696(17) 0.84345(2) 0.01499(9) Uani 1 1 d . . .
Si3 Si 0.27545(4) 0.877834(17) 0.79286(2) 0.01619(10) Uani 1 1 d . . .
N1 N 0.03973(12) 0.93028(5) 0.75555(6) 0.0165(3) Uani 1 1 d . . .
C1 C 0.11673(14) 0.89721(6) 0.78539(7) 0.0146(3) Uani 1 1 d . . .
C2 C -0.04890(14) 0.79318(6) 0.81001(7) 0.0147(3) Uani 1 1 d . . .
C3 C -0.12174(14) 0.78972(6) 0.74437(7) 0.0155(3) Uani 1 1 d . . .
C4 C -0.20750(14) 0.75106(6) 0.72731(8) 0.0182(3) Uani 1 1 d . . .
H4 H -0.2546 0.7492 0.6830 0.022 Uiso 1 1 calc R . .
C5 C -0.22687(15) 0.71525(6) 0.77225(8) 0.0197(3) Uani 1 1 d . . .
C6 C -0.15506(15) 0.71837(6) 0.83638(8) 0.0195(3) Uani 1 1 d . . .
H6 H -0.1668 0.6943 0.8681 0.023 Uiso 1 1 calc R . .
C7 C -0.06607(14) 0.75564(6) 0.85589(8) 0.0165(3) Uani 1 1 d . . .
C8 C -0.10758(15) 0.82642(6) 0.69053(8) 0.0179(3) Uani 1 1 d . . .
H8 H -0.0721 0.8594 0.7122 0.022 Uiso 1 1 calc R . .
C9 C -0.02244(18) 0.80335(8) 0.65546(9) 0.0290(4) Uani 1 1 d . . .
H9A H 0.0553 0.7994 0.6868 0.043 Uiso 1 1 calc R . .
H9B H -0.0166 0.8265 0.6197 0.043 Uiso 1 1 calc R . .
H9C H -0.0512 0.7693 0.6373 0.043 Uiso 1 1 calc R . .
C10 C -0.22400(17) 0.84045(8) 0.64027(9) 0.0302(4) Uani 1 1 d . . .
H10A H -0.2102 0.8678 0.6110 0.045 Uiso 1 1 calc R . .
H10B H -0.2801 0.8529 0.6634 0.045 Uiso 1 1 calc R . .
H10C H -0.2561 0.8096 0.6143 0.045 Uiso 1 1 calc R . .
C11 C -0.32033(16) 0.67333(7) 0.75111(9) 0.0255(4) Uani 1 1 d . . .
H11 H -0.3667 0.6814 0.7050 0.031 Uiso 1 1 calc R . .
C12 C -0.2641(2) 0.61984(8) 0.75024(12) 0.0387(5) Uani 1 1 d . . .
H12A H -0.2109 0.6210 0.7219 0.058 Uiso 1 1 calc R . .
H12B H -0.3257 0.5939 0.7332 0.058 Uiso 1 1 calc R . .
H12C H -0.2195 0.6103 0.7950 0.058 Uiso 1 1 calc R . .
C13 C -0.40631(19) 0.67232(9) 0.79350(11) 0.0390(5) Uani 1 1 d . . .
H13A H -0.4679 0.6466 0.7759 0.059 Uiso 1 1 calc R . .
H13B H -0.4421 0.7067 0.7930 0.059 Uiso 1 1 calc R . .
H13C H -0.3641 0.6630 0.8388 0.059 Uiso 1 1 calc R . .
C14 C 0.00771(15) 0.75336(6) 0.92775(8) 0.0191(3) Uani 1 1 d . . .
H14 H 0.0717 0.7798 0.9335 0.023 Uiso 1 1 calc R . .
C15 C 0.06661(17) 0.70006(7) 0.94668(9) 0.0262(4) Uani 1 1 d . . .
H15A H 0.1153 0.7011 0.9924 0.039 Uiso 1 1 calc R . .
H15B H 0.1161 0.6919 0.9176 0.039 Uiso 1 1 calc R . .
H15C H 0.0060 0.6733 0.9421 0.039 Uiso 1 1 calc R . .
C16 C -0.06603(17) 0.76790(7) 0.97456(9) 0.0255(4) Uani 1 1 d . . .
H16A H -0.1290 0.7423 0.9705 0.038 Uiso 1 1 calc R . .
H16B H -0.1004 0.8025 0.9631 0.038 Uiso 1 1 calc R . .
H16C H -0.0158 0.7682 1.0199 0.038 Uiso 1 1 calc R . .
C17 C 0.04010(13) 0.87720(6) 0.91507(7) 0.0138(3) Uani 1 1 d . . .
C18 C 0.11199(14) 0.87604(6) 0.98117(7) 0.0155(3) Uani 1 1 d . . .
C19 C 0.07024(14) 0.89645(6) 1.03147(8) 0.0177(3) Uani 1 1 d . . .
H19 H 0.1201 0.8959 1.0752 0.021 Uiso 1 1 calc R . .
C20 C -0.04167(15) 0.91755(6) 1.02015(8) 0.0176(3) Uani 1 1 d . . .
C21 C -0.11070(14) 0.92018(6) 0.95536(8) 0.0179(3) Uani 1 1 d . . .
H21 H -0.1868 0.9353 0.9464 0.021 Uiso 1 1 calc R . .
C22 C -0.07186(14) 0.90138(6) 0.90300(7) 0.0147(3) Uani 1 1 d . . .
C23 C 0.23684(14) 0.85446(7) 1.00053(8) 0.0188(3) Uani 1 1 d . . .
H23 H 0.2456 0.8324 0.9632 0.023 Uiso 1 1 calc R . .
C24 C 0.26281(19) 0.81968(9) 1.06188(9) 0.0364(5) Uani 1 1 d . . .
H24A H 0.2652 0.8410 1.1007 0.055 Uiso 1 1 calc R . .
H24B H 0.3389 0.8024 1.0677 0.055 Uiso 1 1 calc R . .
H24C H 0.2009 0.7934 1.0565 0.055 Uiso 1 1 calc R . .
C25 C 0.32550(16) 0.89858(8) 1.00893(10) 0.0312(4) Uani 1 1 d . . .
H25A H 0.3131 0.9173 0.9672 0.047 Uiso 1 1 calc R . .
H25B H 0.4054 0.8843 1.0221 0.047 Uiso 1 1 calc R . .
H25C H 0.3151 0.9225 1.0429 0.047 Uiso 1 1 calc R . .
C26 C -0.08660(15) 0.93479(7) 1.07743(8) 0.0205(3) Uani 1 1 d . . .
H26 H -0.0167 0.9413 1.1157 0.025 Uiso 1 1 calc R . .
C27 C -0.1579(2) 0.89100(8) 1.09673(11) 0.0409(6) Uani 1 1 d . . .
H27A H -0.2281 0.8842 1.0604 0.061 Uiso 1 1 calc R . .
H27B H -0.1815 0.9012 1.1359 0.061 Uiso 1 1 calc R . .
H27C H -0.1097 0.8595 1.1063 0.061 Uiso 1 1 calc R . .
C28 C -0.15745(18) 0.98494(7) 1.06373(9) 0.0277(4) Uani 1 1 d . . .
H28A H -0.1120 1.0116 1.0484 0.042 Uiso 1 1 calc R . .
H28B H -0.1747 0.9968 1.1042 0.042 Uiso 1 1 calc R . .
H28C H -0.2313 0.9787 1.0298 0.042 Uiso 1 1 calc R . .
C29 C -0.15343(13) 0.90897(6) 0.83392(7) 0.0153(3) Uani 1 1 d . . .
H29 H -0.1115 0.8959 0.8019 0.018 Uiso 1 1 calc R . .
C30 C -0.26808(14) 0.87823(7) 0.82267(8) 0.0209(3) Uani 1 1 d . . .
H30A H -0.2500 0.8413 0.8311 0.031 Uiso 1 1 calc R . .
H30B H -0.3155 0.8829 0.7771 0.031 Uiso 1 1 calc R . .
H30C H -0.3122 0.8909 0.8527 0.031 Uiso 1 1 calc R . .
C31 C -0.17913(15) 0.96700(7) 0.81962(8) 0.0212(3) Uani 1 1 d . . .
H31A H -0.2307 0.9712 0.7749 0.032 Uiso 1 1 calc R . .
H31B H -0.1052 0.9856 0.8235 0.032 Uiso 1 1 calc R . .
H31C H -0.2179 0.9813 0.8513 0.032 Uiso 1 1 calc R . .
C32 C 0.32669(14) 0.74388(6) 0.86967(8) 0.0154(3) Uani 1 1 d . . .
C33 C 0.27319(15) 0.69833(6) 0.83714(8) 0.0177(3) Uani 1 1 d . . .
C34 C 0.31932(16) 0.65022(6) 0.86088(8) 0.0213(3) Uani 1 1 d . . .
H34 H 0.2834 0.6196 0.8392 0.026 Uiso 1 1 calc R . .
C35 C 0.41625(16) 0.64543(6) 0.91527(8) 0.0224(4) Uani 1 1 d . . .
C36 C 0.47148(16) 0.69048(6) 0.94515(8) 0.0209(3) Uani 1 1 d . . .
H36 H 0.5394 0.6876 0.9815 0.025 Uiso 1 1 calc R . .
C37 C 0.42924(14) 0.73974(6) 0.92281(8) 0.0166(3) Uani 1 1 d . . .
C38 C 0.17311(15) 0.70169(7) 0.77411(8) 0.0217(3) Uani 1 1 d . . .
H38 H 0.1350 0.7364 0.7737 0.026 Uiso 1 1 calc R . .
C39 C 0.07730(17) 0.66052(8) 0.76724(10) 0.0312(4) Uani 1 1 d . . .
H39A H 0.1107 0.6260 0.7645 0.047 Uiso 1 1 calc R . .
H39B H 0.0138 0.6672 0.7272 0.047 Uiso 1 1 calc R . .
H39C H 0.0460 0.6620 0.8056 0.047 Uiso 1 1 calc R . .
C40 C 0.22380(18) 0.69982(8) 0.71483(9) 0.0314(4) Uani 1 1 d . . .
H40A H 0.2795 0.7285 0.7177 0.047 Uiso 1 1 calc R . .
H40B H 0.1599 0.7031 0.6742 0.047 Uiso 1 1 calc R . .
H40C H 0.2644 0.6667 0.7146 0.047 Uiso 1 1 calc R . .
C41 C 0.45668(19) 0.59164(7) 0.94202(9) 0.0302(4) Uani 1 1 d . . .
H41 H 0.4347 0.5667 0.9043 0.036 Uiso 1 1 calc R . .
C42 C 0.3890(3) 0.57577(9) 0.99140(12) 0.0513(7) Uani 1 1 d . . .
H42A H 0.4131 0.5408 1.0080 0.077 Uiso 1 1 calc R . .
H42B H 0.3044 0.5760 0.9695 0.077 Uiso 1 1 calc R . .
H42C H 0.4062 0.6004 1.0282 0.077 Uiso 1 1 calc R . .
C43 C 0.5886(2) 0.58731(8) 0.97225(12) 0.0448(6) Uani 1 1 d . . .
H43A H 0.6297 0.6002 0.9409 0.067 Uiso 1 1 calc R . .
H43B H 0.6096 0.5508 0.9827 0.067 Uiso 1 1 calc R . .
H43C H 0.6115 0.6081 1.0126 0.067 Uiso 1 1 calc R . .
C44 C 0.49756(14) 0.78814(6) 0.95225(8) 0.0174(3) Uani 1 1 d . . .
H44 H 0.4396 0.8170 0.9486 0.021 Uiso 1 1 calc R . .
C45 C 0.56574(17) 0.78330(7) 1.02476(9) 0.0264(4) Uani 1 1 d . . .
H45A H 0.5146 0.7683 1.0495 0.040 Uiso 1 1 calc R . .
H45B H 0.5922 0.8178 1.0424 0.040 Uiso 1 1 calc R . .
H45C H 0.6341 0.7607 1.0289 0.040 Uiso 1 1 calc R . .
C46 C 0.58146(17) 0.80343(8) 0.91154(9) 0.0285(4) Uani 1 1 d . . .
H46A H 0.6368 0.7750 0.9122 0.043 Uiso 1 1 calc R . .
H46B H 0.6251 0.8347 0.9304 0.043 Uiso 1 1 calc R . .
H46C H 0.5362 0.8104 0.8661 0.043 Uiso 1 1 calc R . .
C47 C 0.38693(14) 0.91024(6) 0.75777(8) 0.0168(3) Uani 1 1 d . . .
C48 C 0.41153(14) 0.88933(7) 0.70124(8) 0.0193(3) Uani 1 1 d . B .
C49 C 0.47232(15) 0.91950(7) 0.66651(8) 0.0214(3) Uani 1 1 d . . .
H49 H 0.4883 0.9054 0.6283 0.026 Uiso 1 1 calc R . .
C50 C 0.51023(15) 0.96957(7) 0.68609(8) 0.0215(3) Uani 1 1 d . . .
C51 C 0.49341(15) 0.98816(7) 0.74523(8) 0.0210(3) Uani 1 1 d . . .
H51 H 0.5239 1.0213 0.7610 0.025 Uiso 1 1 calc R . .
C52 C 0.43362(14) 0.95954(6) 0.78138(8) 0.0175(3) Uani 1 1 d . . .
C53 C 0.37517(16) 0.83419(7) 0.67753(9) 0.0247(4) Uani 1 1 d . . .
H53 H 0.3308 0.8210 0.7083 0.030 Uiso 1 1 calc R A 1
C54 C 0.4799(2) 0.79884(9) 0.68843(17) 0.0646(9) Uani 1 1 d . B .
H54A H 0.4532 0.7630 0.6779 0.097 Uiso 1 1 calc R . .
H54B H 0.5263 0.8009 0.7346 0.097 Uiso 1 1 calc R . .
H54C H 0.5286 0.8096 0.6599 0.097 Uiso 1 1 calc R . .
C55A C 0.2911(6) 0.83118(19) 0.6121(3) 0.0411(15) Uani 0.646(18) 1 d PU B 1
H55A H 0.3256 0.8471 0.5796 0.062 Uiso 0.646(18) 1 calc PR B 1
H55B H 0.2190 0.8498 0.6125 0.062 Uiso 0.646(18) 1 calc PR B 1
H55C H 0.2725 0.7947 0.6006 0.062 Uiso 0.646(18) 1 calc PR B 1
C55B C 0.3395(15) 0.8319(4) 0.5974(4) 0.043(3) Uani 0.354(18) 1 d PU B 2
H55D H 0.4106 0.8350 0.5823 0.065 Uiso 0.354(18) 1 calc PR B 2
H55E H 0.2860 0.8607 0.5793 0.065 Uiso 0.354(18) 1 calc PR B 2
H55F H 0.3004 0.7988 0.5823 0.065 Uiso 0.354(18) 1 calc PR B 2
C56 C 0.56534(19) 1.00502(8) 0.64533(9) 0.0315(4) Uani 1 1 d . . .
H56 H 0.6336 1.0229 0.6762 0.038 Uiso 1 1 calc R . .
C57 C 0.61108(19) 0.97727(9) 0.59361(11) 0.0372(5) Uani 1 1 d . . .
H57A H 0.5446 0.9636 0.5590 0.056 Uiso 1 1 calc R . .
H57B H 0.6623 0.9485 0.6142 0.056 Uiso 1 1 calc R . .
H57C H 0.6557 1.0018 0.5743 0.056 Uiso 1 1 calc R . .
C58 C 0.4781(3) 1.04665(9) 0.61223(13) 0.0559(8) Uani 1 1 d . . .
H58A H 0.4079 1.0302 0.5835 0.084 Uiso 1 1 calc R . .
H58B H 0.5142 1.0693 0.5860 0.084 Uiso 1 1 calc R . .
H58C H 0.4557 1.0673 0.6458 0.084 Uiso 1 1 calc R . .
C59 C 0.42207(15) 0.97992(7) 0.84732(8) 0.0198(3) Uani 1 1 d . . .
H59 H 0.3444 0.9678 0.8520 0.024 Uiso 1 1 calc R . .
C60 C 0.51742(17) 0.95619(8) 0.90438(9) 0.0279(4) Uani 1 1 d . . .
H60A H 0.5951 0.9673 0.9014 0.042 Uiso 1 1 calc R . .
H60B H 0.5123 0.9182 0.9019 0.042 Uiso 1 1 calc R . .
H60C H 0.5059 0.9679 0.9463 0.042 Uiso 1 1 calc R . .
C61 C 0.42432(17) 1.03910(7) 0.85354(10) 0.0284(4) Uani 1 1 d . . .
H61A H 0.4074 1.0490 0.8948 0.043 Uiso 1 1 calc R . .
H61B H 0.3648 1.0542 0.8163 0.043 Uiso 1 1 calc R . .
H61C H 0.5022 1.0521 0.8535 0.043 Uiso 1 1 calc R . .
C62 C 0.05530(14) 0.97065(6) 0.70805(8) 0.0172(3) Uani 1 1 d . . .
C63 C -0.06943(16) 0.98575(8) 0.66949(9) 0.0296(4) Uani 1 1 d . . .
H63A H -0.1098 0.9553 0.6458 0.044 Uiso 1 1 calc R . .
H63B H -0.0661 1.0132 0.6380 0.044 Uiso 1 1 calc R . .
H63C H -0.1125 0.9984 0.7000 0.044 Uiso 1 1 calc R . .
C64 C 0.11963(19) 0.95061(8) 0.65975(10) 0.0336(5) Uani 1 1 d . . .
H64A H 0.2032 0.9461 0.6825 0.050 Uiso 1 1 calc R . .
H64B H 0.1111 0.9757 0.6238 0.050 Uiso 1 1 calc R . .
H64C H 0.0860 0.9171 0.6418 0.050 Uiso 1 1 calc R . .
C65 C 0.1171(2) 1.01725(8) 0.74648(10) 0.0382(5) Uani 1 1 d . . .
H65A H 0.0733 1.0291 0.7770 0.057 Uiso 1 1 calc R . .
H65B H 0.1212 1.0454 0.7159 0.057 Uiso 1 1 calc R . .
H65C H 0.1969 1.0073 0.7714 0.057 Uiso 1 1 calc R . .

loop_
_atom_site_aniso_label
_atom_site_aniso_U_11
_atom_site_aniso_U_22
_atom_site_aniso_U_33
_atom_site_aniso_U_23
_atom_site_aniso_U_13
_atom_site_aniso_U_12
Si1 0.0128(2) 0.01319(19) 0.01217(19) -0.00010(15) 0.00349(15) 0.00024(15)
Si2 0.0142(2) 0.0146(2) 0.0164(2) 0.00093(16) 0.00451(16) 0.00216(16)
Si3 0.0126(2) 0.0163(2) 0.0197(2) 0.00189(17) 0.00457(17) 0.00017(16)
N1 0.0162(7) 0.0167(7) 0.0172(6) 0.0020(5) 0.0053(5) 0.0005(5)
C1 0.0149(7) 0.0156(7) 0.0138(7) -0.0013(6) 0.0047(6) -0.0017(6)
C2 0.0135(7) 0.0150(7) 0.0159(7) -0.0019(6) 0.0048(6) 0.0001(6)
C3 0.0163(7) 0.0150(7) 0.0154(7) -0.0017(6) 0.0049(6) 0.0015(6)
C4 0.0173(8) 0.0184(8) 0.0179(7) -0.0029(6) 0.0033(6) -0.0003(6)
C5 0.0178(8) 0.0179(8) 0.0233(8) -0.0021(6) 0.0057(6) -0.0015(6)
C6 0.0212(8) 0.0169(8) 0.0216(8) 0.0031(6) 0.0078(7) -0.0019(6)
C7 0.0170(8) 0.0159(7) 0.0168(7) -0.0004(6) 0.0047(6) 0.0016(6)
C8 0.0204(8) 0.0181(8) 0.0145(7) -0.0013(6) 0.0034(6) -0.0041(6)
C9 0.0338(10) 0.0323(10) 0.0259(9) 0.0040(8) 0.0168(8) 0.0033(8)
C10 0.0247(9) 0.0353(11) 0.0272(9) 0.0123(8) 0.0013(8) -0.0012(8)
C11 0.0228(9) 0.0237(9) 0.0271(9) 0.0005(7) 0.0020(7) -0.0080(7)
C12 0.0381(12) 0.0219(10) 0.0529(13) -0.0062(9) 0.0072(10) -0.0075(9)
C13 0.0270(10) 0.0425(12) 0.0497(13) -0.0039(10) 0.0142(10) -0.0142(9)
C14 0.0222(8) 0.0175(8) 0.0163(7) 0.0016(6) 0.0032(6) -0.0025(6)
C15 0.0323(10) 0.0224(9) 0.0207(8) 0.0040(7) 0.0017(7) 0.0008(7)
C16 0.0310(10) 0.0271(9) 0.0201(8) 0.0014(7) 0.0096(7) -0.0025(8)
C17 0.0141(7) 0.0133(7) 0.0143(7) 0.0002(5) 0.0043(6) -0.0008(6)
C18 0.0158(7) 0.0145(7) 0.0154(7) 0.0005(6) 0.0030(6) -0.0007(6)
C19 0.0194(8) 0.0181(8) 0.0140(7) -0.0003(6) 0.0021(6) -0.0009(6)
C20 0.0203(8) 0.0166(8) 0.0174(7) -0.0016(6) 0.0077(6) -0.0013(6)
C21 0.0159(8) 0.0187(8) 0.0198(8) -0.0009(6) 0.0062(6) 0.0016(6)
C22 0.0138(7) 0.0151(7) 0.0153(7) 0.0002(6) 0.0043(6) -0.0016(6)
C23 0.0171(8) 0.0226(8) 0.0145(7) -0.0015(6) 0.0007(6) 0.0047(6)
C24 0.0351(11) 0.0477(13) 0.0247(9) 0.0115(9) 0.0052(8) 0.0194(10)
C25 0.0163(9) 0.0323(10) 0.0414(11) -0.0094(8) 0.0019(8) 0.0012(7)
C26 0.0227(8) 0.0231(8) 0.0172(8) -0.0030(6) 0.0079(7) 0.0006(7)
C27 0.0655(16) 0.0277(10) 0.0452(12) -0.0028(9) 0.0416(12) -0.0064(10)
C28 0.0376(11) 0.0255(9) 0.0235(9) -0.0033(7) 0.0142(8) 0.0066(8)
C29 0.0119(7) 0.0188(8) 0.0155(7) -0.0008(6) 0.0041(6) 0.0013(6)
C30 0.0146(8) 0.0270(9) 0.0211(8) -0.0009(7) 0.0047(6) -0.0012(7)
C31 0.0197(8) 0.0227(8) 0.0209(8) 0.0031(7) 0.0050(7) 0.0036(7)
C32 0.0154(7) 0.0147(7) 0.0173(7) 0.0012(6) 0.0066(6) 0.0016(6)
C33 0.0186(8) 0.0181(8) 0.0179(7) -0.0019(6) 0.0073(6) 0.0009(6)
C34 0.0273(9) 0.0155(8) 0.0213(8) -0.0030(6) 0.0073(7) -0.0002(7)
C35 0.0313(10) 0.0161(8) 0.0202(8) 0.0009(6) 0.0078(7) 0.0047(7)
C36 0.0235(9) 0.0198(8) 0.0183(8) 0.0008(6) 0.0039(7) 0.0041(7)
C37 0.0168(8) 0.0167(7) 0.0170(7) 0.0009(6) 0.0060(6) 0.0015(6)
C38 0.0204(8) 0.0190(8) 0.0227(8) -0.0053(6) 0.0010(7) 0.0028(6)
C39 0.0254(10) 0.0313(10) 0.0351(10) -0.0101(8) 0.0054(8) -0.0040(8)
C40 0.0337(11) 0.0379(11) 0.0207(9) -0.0024(8) 0.0042(8) 0.0000(9)
C41 0.0490(12) 0.0147(8) 0.0220(9) -0.0013(7) 0.0017(8) 0.0051(8)
C42 0.084(2) 0.0268(11) 0.0444(13) 0.0125(10) 0.0200(13) -0.0029(12)
C43 0.0552(15) 0.0230(10) 0.0448(13) 0.0015(9) -0.0056(11) 0.0147(10)
C44 0.0159(8) 0.0166(7) 0.0185(7) 0.0015(6) 0.0029(6) 0.0010(6)
C45 0.0276(10) 0.0255(9) 0.0214(8) 0.0022(7) -0.0012(7) -0.0030(7)
C46 0.0256(9) 0.0301(10) 0.0312(10) 0.0013(8) 0.0103(8) -0.0060(8)
C47 0.0117(7) 0.0189(8) 0.0193(8) 0.0014(6) 0.0033(6) 0.0003(6)
C48 0.0130(7) 0.0227(8) 0.0208(8) -0.0021(6) 0.0022(6) -0.0025(6)
C49 0.0186(8) 0.0274(9) 0.0183(8) -0.0021(7) 0.0050(6) -0.0014(7)
C50 0.0169(8) 0.0260(9) 0.0209(8) 0.0054(7) 0.0040(6) -0.0017(7)
C51 0.0189(8) 0.0184(8) 0.0240(8) 0.0003(6) 0.0031(7) -0.0031(6)
C52 0.0135(7) 0.0191(8) 0.0180(7) 0.0003(6) 0.0010(6) 0.0014(6)
C53 0.0223(9) 0.0259(9) 0.0291(9) -0.0101(7) 0.0126(7) -0.0072(7)
C54 0.0446(15) 0.0223(11) 0.105(2) -0.0095(13) -0.0174(15) 0.0037(10)
C55A 0.031(3) 0.038(2) 0.044(3) -0.0155(18) -0.007(2) -0.0022(19)
C55B 0.050(6) 0.041(4) 0.031(4) -0.013(3) -0.002(4) -0.015(4)
C56 0.0387(11) 0.0305(10) 0.0273(9) 0.0049(8) 0.0122(8) -0.0083(8)
C57 0.0342(11) 0.0437(12) 0.0406(12) 0.0142(9) 0.0217(10) 0.0038(9)
C58 0.091(2) 0.0365(13) 0.0559(15) 0.0225(11) 0.0471(15) 0.0261(13)
C59 0.0156(8) 0.0216(8) 0.0223(8) -0.0033(6) 0.0055(6) -0.0014(6)
C60 0.0266(9) 0.0355(10) 0.0204(8) -0.0030(7) 0.0047(7) 0.0049(8)
C61 0.0276(10) 0.0247(9) 0.0330(10) -0.0076(8) 0.0085(8) -0.0034(7)
C62 0.0165(8) 0.0177(8) 0.0170(7) 0.0050(6) 0.0041(6) 0.0014(6)
C63 0.0203(9) 0.0393(11) 0.0282(9) 0.0152(8) 0.0047(7) 0.0055(8)
C64 0.0397(12) 0.0384(11) 0.0286(10) 0.0160(8) 0.0192(9) 0.0167(9)
C65 0.0539(14) 0.0290(10) 0.0243(9) 0.0066(8) -0.0019(9) -0.0171(10)

loop_
_atom_type_symbol
_atom_type_description
_atom_type_scat_dispersion_real
_atom_type_scat_dispersion_imag
_atom_type_scat_source
C C 0.0033 0.0016 'International Tables Vol C Tables 4.2.6.8 and 6.1.1.4'
H H 0.0000 0.0000 'International Tables Vol C Tables 4.2.6.8 and 6.1.1.4'
N N 0.0061 0.0033 'International Tables Vol C Tables 4.2.6.8 and 6.1.1.4'
Si Si 0.0817 0.0704 'International Tables Vol C Tables 4.2.6.8 and 6.1.1.4'

loop_
_geom_angle_atom_site_label_1
_geom_angle_atom_site_label_2
_geom_angle_atom_site_label_3
_geom_angle
C17 Si1 C2 106.36(7)
C17 Si1 C1 108.97(7)
C2 Si1 C1 123.91(7)
C17 Si1 Si2 124.13(5)
C2 Si1 Si2 109.38(5)
C1 Si1 Si2 84.40(5)
C32 Si2 Si3 140.61(5)
C32 Si2 Si1 135.37(5)
Si3 Si2 Si1 83.70(2)
C47 Si3 C1 129.33(7)
C47 Si3 Si2 139.94(6)
C1 Si3 Si2 90.43(5)
C1 N1 C62 126.36(14)
N1 C1 Si3 140.05(12)
N1 C1 Si1 119.48(12)
Si3 C1 Si1 100.41(7)
C3 C2 C7 117.48(14)
C3 C2 Si1 125.20(12)
C7 C2 Si1 117.31(11)
C4 C3 C2 120.01(14)
C4 C3 C8 118.02(14)
C2 C3 C8 121.95(14)
C5 C4 C3 122.78(15)
C4 C5 C6 117.24(15)
C4 C5 C11 120.86(15)
C6 C5 C11 121.86(15)
C5 C6 C7 122.40(15)
C6 C7 C2 120.04(14)
C6 C7 C14 116.37(14)
C2 C7 C14 123.59(14)
C3 C8 C9 110.14(14)
C3 C8 C10 113.69(14)
C9 C8 C10 110.00(14)
C5 C11 C13 112.74(16)
C5 C11 C12 110.95(16)
C13 C11 C12 110.66(17)
C7 C14 C16 111.11(14)
C7 C14 C15 112.70(14)
C16 C14 C15 110.26(14)
C22 C17 C18 117.52(14)
C22 C17 Si1 116.14(11)
C18 C17 Si1 126.10(12)
C19 C18 C17 120.01(14)
C19 C18 C23 116.91(14)
C17 C18 C23 123.05(14)
C20 C19 C18 122.45(15)
C19 C20 C21 117.60(15)
C19 C20 C26 120.18(14)
C21 C20 C26 122.18(15)
C20 C21 C22 122.13(15)
C21 C22 C17 120.15(14)
C21 C22 C29 117.07(14)
C17 C22 C29 122.77(13)
C25 C23 C18 110.20(14)
C25 C23 C24 111.35(16)
C18 C23 C24 113.18(15)
C20 C26 C28 113.03(14)
C20 C26 C27 109.71(14)
C28 C26 C27 111.13(16)
C22 C29 C30 112.54(13)
C22 C29 C31 110.58(13)
C30 C29 C31 110.62(13)
C37 C32 C33 119.67(14)
C37 C32 Si2 122.04(12)
C33 C32 Si2 118.19(12)
C34 C33 C32 118.85(15)
C34 C33 C38 120.03(15)
C32 C33 C38 120.95(14)
C35 C34 C33 122.09(16)
C34 C35 C36 118.64(15)
C34 C35 C41 119.50(16)
C36 C35 C41 121.83(16)
C35 C36 C37 121.45(16)
C36 C37 C32 119.14(15)
C36 C37 C44 120.25(15)
C32 C37 C44 120.48(14)
C33 C38 C39 114.96(15)
C33 C38 C40 109.23(14)
C39 C38 C40 110.31(15)
C43 C41 C35 113.89(17)
C43 C41 C42 111.20(18)
C35 C41 C42 108.98(17)
C37 C44 C45 114.73(14)
C37 C44 C46 109.49(14)
C45 C44 C46 109.81(15)
C48 C47 C52 119.20(15)
C48 C47 Si3 119.70(12)
C52 C47 Si3 120.43(12)
C49 C48 C47 119.26(15)
C49 C48 C53 118.92(15)
C47 C48 C53 121.82(15)
C50 C49 C48 122.00(16)
C49 C50 C51 117.94(15)
C49 C50 C56 122.80(16)
C51 C50 C56 119.24(16)
C52 C51 C50 121.90(16)
C51 C52 C47 119.30(15)
C51 C52 C59 120.42(15)
C47 C52 C59 120.24(14)
C55A C53 C54 115.5(3)
C55A C53 C48 114.6(2)
C54 C53 C48 111.46(16)
C55A C53 C55B 26.3(4)
C54 C53 C55B 96.1(6)
C48 C53 C55B 110.1(3)
C58 C56 C50 109.97(18)
C58 C56 C57 109.28(17)
C50 C56 C57 114.68(17)
C61 C59 C52 114.59(15)
C61 C59 C60 109.70(15)
C52 C59 C60 110.48(14)
N1 C62 C65 108.67(13)
N1 C62 C64 113.12(14)
C65 C62 C64 111.75(17)
N1 C62 C63 104.89(13)
C65 C62 C63 109.75(16)
C64 C62 C63 108.42(15)

loop_
_geom_bond_atom_site_label_1
_geom_bond_atom_site_label_2
_geom_bond_distance
Si1 C17 1.9076(16)
Si1 C2 1.9279(16)
Si1 C1 1.9688(16)
Si1 Si2 2.3093(6)
Si2 C32 1.8700(16)
Si2 Si3 2.1505(6)
Si3 C47 1.8759(17)
Si3 C1 1.9065(16)
N1 C1 1.279(2)
N1 C62 1.490(2)
C2 C3 1.421(2)
C2 C7 1.422(2)
C3 C4 1.396(2)
C3 C8 1.523(2)
C4 C5 1.386(2)
C5 C6 1.390(2)
C5 C11 1.521(2)
C6 C7 1.400(2)
C7 C14 1.531(2)
C8 C9 1.525(2)
C8 C10 1.534(2)
C11 C13 1.529(3)
C11 C12 1.531(3)
C14 C16 1.533(2)
C14 C15 1.540(2)
C17 C22 1.421(2)
C17 C18 1.423(2)
C18 C19 1.392(2)
C18 C23 1.525(2)
C19 C20 1.389(2)
C20 C21 1.390(2)
C20 C26 1.515(2)
C21 C22 1.396(2)
C22 C29 1.526(2)
C23 C25 1.522(3)
C23 C24 1.535(2)
C26 C28 1.522(2)
C26 C27 1.528(3)
C29 C30 1.531(2)
C29 C31 1.537(2)
C32 C37 1.413(2)
C32 C33 1.417(2)
C33 C34 1.390(2)
C33 C38 1.523(2)
C34 C35 1.389(2)
C35 C36 1.394(2)
C35 C41 1.521(2)
C36 C37 1.396(2)
C37 C44 1.521(2)
C38 C39 1.529(3)
C38 C40 1.531(3)
C41 C43 1.519(3)
C41 C42 1.534(3)
C44 C45 1.529(2)
C44 C46 1.532(2)
C47 C48 1.411(2)
C47 C52 1.418(2)
C48 C49 1.395(2)
C48 C53 1.527(2)
C49 C50 1.389(2)
C50 C51 1.402(2)
C50 C56 1.519(2)
C51 C52 1.386(2)
C52 C59 1.529(2)
C53 C55A 1.467(5)
C53 C54 1.502(3)
C53 C55B 1.631(9)
C56 C58 1.518(3)
C56 C57 1.523(3)
C59 C61 1.528(2)
C59 C60 1.534(2)
C62 C65 1.519(2)
C62 C64 1.521(2)
C62 C63 1.527(2)
